data_4020968
loop_
_publ_author_name
'Rosa L. Meza-Le\'on'
'David Crich'
'Sylvain Bern\`es'
'Leticia Quintero'

_publ_section_title
;
 Endo-Selective Quenching of Hexahydropyrrolo[2,3-b]indole-Based
 N-Acyliminium Ions
;
_journal_name_full 'Journal of Organic Chemistry'
_journal_page_first 3976
_journal_page_last 3978
_journal_paper_doi 10.1021/jo049757p
_journal_volume 69
_journal_year 2004
_chemical_formula_sum 'C21 H22 N2 O4 S'
_chemical_formula_weight 398.47
_space_group_IT_number 19
_symmetry_cell_setting orthorhombic
_symmetry_space_group_name_Hall 'P 2ac 2ab'
_symmetry_space_group_name_H-M 'P 21 21 21'
_cell_angle_alpha 90.00
_cell_angle_beta 90.00
_cell_angle_gamma 90.00
_cell_formula_units_Z 4
_cell_length_a 8.5090(7)
_cell_length_b 11.5930(8)
_cell_length_c 20.2321(13)
_cell_measurement_temperature 298(2)
_cell_volume 1995.8(2)
_diffrn_ambient_temperature 298(2)
_exptl_crystal_density_diffrn 1.326
_cod_depositor_comments
;
The following automatic conversions were performed:
'_symmetry_cell_setting' value 'Orthorhombic' changed to 'orthorhombic'
according to '/home/saulius/struct/CIF-dictionaries/cif_core.dic'
dictionary named 'cif_core.dic' version 2.4.1 from 2010-06-29.

Automatic conversion script
Id: cif_fix_enum 1527 2010-12-29 10:47:43Z saulius 
;
_cod_database_code 4020968

loop_
_symmetry_equiv_pos_as_xyz
'x, y, z'
'-x+1/2, -y, z+1/2'
'-x, y+1/2, -z+1/2'
'x+1/2, -y+1/2, -z'

loop_
_atom_site_label
_atom_site_type_symbol
_atom_site_fract_x
_atom_site_fract_y
_atom_site_fract_z
_atom_site_U_iso_or_equiv
_atom_site_adp_type
_atom_site_occupancy
_atom_site_symmetry_multiplicity
_atom_site_calc_flag
_atom_site_refinement_flags
_atom_site_disorder_assembly
_atom_site_disorder_group
S1 S 0.94180(8) 0.54752(6) 0.08842(3) 0.05450(19) Uani 1 1 d . . .
N1 N 1.3454(2) 0.45189(17) 0.14714(10) 0.0509(5) Uani 1 1 d . . .
C2 C 1.4548(3) 0.4787(2) 0.20097(11) 0.0522(6) Uani 1 1 d . . .
H2A H 1.5589 0.4483 0.1898 0.063 Uiso 1 1 calc R . .
C3 C 1.4600(3) 0.6107(2) 0.19896(13) 0.0563(6) Uani 1 1 d . . .
H3A H 1.4780 0.6420 0.2428 0.068 Uiso 1 1 calc R . .
H3B H 1.5429 0.6372 0.1698 0.068 Uiso 1 1 calc R . .
C3A C 1.2992(3) 0.6473(2) 0.17289(12) 0.0494(6) Uani 1 1 d . . .
H3AA H 1.3069 0.7188 0.1473 0.059 Uiso 1 1 calc R . .
C3B C 1.1717(3) 0.6558(2) 0.22464(12) 0.0498(6) Uani 1 1 d . . .
C4 C 1.1673(4) 0.7208(2) 0.28227(14) 0.0644(7) Uani 1 1 d . . .
H4A H 1.2514 0.7678 0.2940 0.077 Uiso 1 1 calc R . .
C5 C 1.0346(4) 0.7141(3) 0.32186(14) 0.0757(8) Uani 1 1 d . . .
H5A H 1.0282 0.7594 0.3597 0.091 Uiso 1 1 calc R . .
C6 C 0.9126(4) 0.6419(3) 0.30615(14) 0.0722(8) Uani 1 1 d . . .
H6A H 0.8254 0.6384 0.3338 0.087 Uiso 1 1 calc R . .
C7 C 0.9168(3) 0.5741(3) 0.24995(12) 0.0621(7) Uani 1 1 d . . .
H7A H 0.8353 0.5236 0.2398 0.075 Uiso 1 1 calc R . .
C7A C 1.0479(3) 0.5842(2) 0.20901(11) 0.0487(6) Uani 1 1 d . . .
N8 N 1.0744(2) 0.52510(16) 0.14728(9) 0.0464(5) Uani 1 1 d . . .
C8A C 1.2430(3) 0.5462(2) 0.12899(11) 0.0465(5) Uani 1 1 d . . .
H8AA H 1.2534 0.5651 0.0820 0.056 Uiso 1 1 calc R . .
C9 C 1.3669(3) 0.3548(2) 0.11086(14) 0.0599(7) Uani 1 1 d . . .
O10 O 1.4603(3) 0.27998(17) 0.12422(11) 0.0813(6) Uani 1 1 d . . .
O11 O 1.2718(2) 0.35322(17) 0.05835(10) 0.0725(6) Uani 1 1 d . . .
C12 C 1.2818(4) 0.2544(3) 0.01575(18) 0.0927(11) Uani 1 1 d . . .
H12A H 1.2086 0.2628 -0.0200 0.139 Uiso 1 1 calc R . .
H12B H 1.2570 0.1860 0.0404 0.139 Uiso 1 1 calc R . .
H12C H 1.3865 0.2483 -0.0016 0.139 Uiso 1 1 calc R . .
C13 C 1.4023(3) 0.4272(2) 0.26648(13) 0.0655(7) Uani 1 1 d . . .
H13A H 1.3084 0.4666 0.2816 0.079 Uiso 1 1 calc R . .
H13B H 1.3765 0.3464 0.2602 0.079 Uiso 1 1 calc R . .
C14 C 1.5265(5) 0.4376(3) 0.31722(16) 0.0885(10) Uani 1 1 d . . .
H14A H 1.6202 0.3993 0.3083 0.106 Uiso 1 1 calc R . .
C15 C 1.5209(6) 0.4923(4) 0.37128(18) 0.1214(16) Uani 1 1 d . . .
H15A H 1.4303 0.5324 0.3829 0.146 Uiso 1 1 calc R . .
H15B H 1.6074 0.4926 0.3994 0.146 Uiso 1 1 calc R . .
O16 O 0.79162(18) 0.52805(18) 0.11829(10) 0.0690(5) Uani 1 1 d . . .
O17 O 0.9882(2) 0.48185(17) 0.03256(9) 0.0724(6) Uani 1 1 d . . .
C18 C 0.9577(3) 0.6946(2) 0.06782(11) 0.0510(6) Uani 1 1 d . . .
C19 C 1.0328(3) 0.7267(3) 0.01042(13) 0.0662(8) Uani 1 1 d . . .
H19A H 1.0717 0.6708 -0.0182 0.079 Uiso 1 1 calc R . .
C19' C 0.8976(3) 0.7775(2) 0.11038(14) 0.0649(7) Uani 1 1 d . . .
H19B H 0.8447 0.7555 0.1486 0.078 Uiso 1 1 calc R . .
C20 C 1.0501(4) 0.8424(3) -0.00435(16) 0.0831(9) Uani 1 1 d . . .
H20A H 1.1004 0.8647 -0.0431 0.100 Uiso 1 1 calc R . .
C20' C 0.9169(4) 0.8920(3) 0.09555(17) 0.0827(9) Uani 1 1 d . . .
H20B H 0.8787 0.9481 0.1242 0.099 Uiso 1 1 calc R . .
C21 C 0.9930(4) 0.9242(3) 0.03811(18) 0.0844(10) Uani 1 1 d . . .
H21A H 1.0055 1.0020 0.0282 0.101 Uiso 1 1 calc R . .

loop_
_atom_site_aniso_label
_atom_site_aniso_U_11
_atom_site_aniso_U_22
_atom_site_aniso_U_33
_atom_site_aniso_U_23
_atom_site_aniso_U_13
_atom_site_aniso_U_12
S1 0.0519(4) 0.0566(3) 0.0551(3) -0.0039(3) -0.0047(3) -0.0014(3)
N1 0.0492(11) 0.0475(11) 0.0559(11) -0.0058(10) 0.0047(9) 0.0082(10)
C2 0.0468(13) 0.0540(14) 0.0557(13) 0.0020(11) 0.0012(12) 0.0020(12)
C3 0.0511(15) 0.0565(15) 0.0613(15) 0.0011(12) 0.0032(13) -0.0074(13)
C3A 0.0517(14) 0.0413(12) 0.0554(14) 0.0021(11) 0.0045(12) -0.0046(11)
C3B 0.0554(15) 0.0422(13) 0.0519(14) -0.0005(11) 0.0012(12) 0.0060(11)
C4 0.077(2) 0.0513(15) 0.0649(17) -0.0076(14) 0.0020(15) -0.0027(15)
C5 0.096(2) 0.0723(19) 0.0584(16) -0.0129(15) 0.0118(17) 0.0153(19)
C6 0.072(2) 0.085(2) 0.0598(17) 0.0002(16) 0.0221(15) 0.0148(18)
C7 0.0555(15) 0.0740(18) 0.0568(15) 0.0045(14) 0.0091(12) -0.0018(14)
C7A 0.0489(13) 0.0519(13) 0.0452(12) 0.0007(10) 0.0045(11) 0.0079(12)
N8 0.0425(10) 0.0504(11) 0.0464(10) 0.0002(9) 0.0029(8) 0.0004(10)
C8A 0.0443(12) 0.0462(12) 0.0489(12) 0.0022(12) 0.0051(10) 0.0024(11)
C9 0.0571(16) 0.0552(16) 0.0674(17) -0.0049(14) 0.0109(15) 0.0042(14)
O10 0.0810(13) 0.0613(12) 0.1017(16) -0.0133(11) -0.0051(13) 0.0238(12)
O11 0.0791(13) 0.0676(13) 0.0709(12) -0.0221(10) -0.0036(11) 0.0161(11)
C12 0.106(3) 0.082(2) 0.090(2) -0.042(2) -0.001(2) 0.007(2)
C13 0.082(2) 0.0545(16) 0.0597(15) 0.0056(13) -0.0018(14) 0.0040(14)
C14 0.117(3) 0.079(2) 0.0691(19) 0.0135(18) -0.0149(19) 0.004(2)
C15 0.163(4) 0.130(3) 0.071(2) 0.011(2) -0.011(2) -0.060(3)
O16 0.0439(9) 0.0806(13) 0.0826(12) 0.0113(11) -0.0036(9) -0.0143(9)
O17 0.0810(14) 0.0736(12) 0.0626(10) -0.0206(10) -0.0128(10) 0.0082(10)
C18 0.0438(13) 0.0616(15) 0.0477(13) 0.0033(11) -0.0015(11) 0.0021(12)
C19 0.0644(18) 0.082(2) 0.0525(15) 0.0074(14) 0.0070(14) 0.0056(16)
C19' 0.0687(18) 0.0646(17) 0.0615(16) -0.0006(14) 0.0105(14) 0.0042(14)
C20 0.0731(19) 0.106(3) 0.0703(19) 0.031(2) 0.0098(18) -0.005(2)
C20' 0.099(2) 0.0593(17) 0.090(2) 0.0005(17) 0.008(2) 0.0113(17)
C21 0.082(2) 0.072(2) 0.100(2) 0.023(2) -0.0056(19) -0.0047(17)

loop_
_geom_bond_atom_site_label_1
_geom_bond_atom_site_label_2
_geom_bond_distance
_geom_bond_site_symmetry_2
_geom_bond_publ_flag
S1 O17 1.4187(18) . ?
S1 O16 1.4315(18) . ?
S1 N8 1.6609(19) . ?
S1 C18 1.761(3) . ?
N1 C9 1.357(3) . ?
N1 C8A 1.446(3) . ?
N1 C2 1.466(3) . ?
C2 C13 1.521(3) . ?
C2 C3 1.532(3) . ?
C3 C3A 1.526(4) . ?
C3A C3B 1.511(4) . ?
C3A C8A 1.546(3) . ?
C3B C7A 1.378(4) . ?
C3B C4 1.389(4) . ?
C4 C5 1.387(4) . ?
C5 C6 1.371(4) . ?
C6 C7 1.383(4) . ?
C7 C7A 1.395(3) . ?
C7A N8 1.442(3) . ?
N8 C8A 1.502(3) . ?
C9 O10 1.207(3) . ?
C9 O11 1.336(3) . ?
O11 C12 1.436(4) . ?
C13 C14 1.478(4) . ?
C14 C15 1.266(5) . ?
C18 C19 1.377(3) . ?
C18 C19' 1.388(3) . ?
C19 C20 1.383(5) . ?
C19' C20' 1.371(4) . ?
C20 C21 1.368(5) . ?
C20' C21 1.382(5) . ?

loop_
_cod_related_entry_id
_cod_related_entry_database
_cod_related_entry_code
1 ChemSpider 9581768
